data_1545299
loop_
_publ_author_name
'Chen, Huafeng'
'Pan, Weijing'
'Huang, Kuo-Wei'
'Zhang, Xuequan'
'Gong, Dirong'

_publ_section_title
;
 Controlled polymerization of isoprene promoted by a type of hemilabile
 X&#xE001;PN3 (X = O, S) ligand supported cobalt(ii) complexes: the role
 of a hemilabile donor on the level of control
;
_journal_issue 11
_journal_name_full 'Polym. Chem.'
_journal_page_first 1805
_journal_paper_doi 10.1039/C7PY00252A
_journal_volume 8
_journal_year 2017
_chemical_absolute_configuration ad
_chemical_formula_moiety 'C20 H17 Cl2 Co N4 O P, C3 H7 N O'
_chemical_formula_sum 'C23 H24 Cl2 Co N5 O2 P'
_chemical_formula_weight 563.27
_chemical_name_systematic
;
 ? 
;
_space_group_crystal_system triclinic
_space_group_IT_number 1
_space_group_name_Hall 'P 1'
_space_group_name_H-M_alt 'P 1'
_symmetry_space_group_name_Hall 'P 1'
_symmetry_space_group_name_H-M 'P 1'
_atom_sites_solution_hydrogens geom
_atom_sites_solution_primary iterative
_atom_sites_solution_secondary difmap
_audit_creation_date 2016-07-25
_audit_creation_method
;
Olex2 1.2
(compiled 2015.01.26 svn.r3150 for OlexSys, GUI svn.r4998)
;
_audit_update_record
;
2016-11-23 deposited with the CCDC.
2017-02-20 downloaded from the CCDC.
;
_cell_angle_alpha 101.612(3)
_cell_angle_beta 110.925(2)
_cell_angle_gamma 103.559(2)
_cell_formula_units_Z 1
_cell_length_a 7.881(2)
_cell_length_b 8.610(2)
_cell_length_c 10.582(3)
_cell_measurement_reflns_used 3969
_cell_measurement_temperature 100(2)
_cell_measurement_theta_max 27.490
_cell_measurement_theta_min 2.563
_cell_volume 619.0(3)
_computing_cell_refinement 'SAINT v8.34A (Bruker, 2013)'
_computing_data_reduction 'SAINT v8.34A (Bruker, 2013)'
_computing_molecular_graphics 'Olex2 (Dolomanov et al., 2009)'
_computing_publication_material 'Olex2 (Dolomanov et al., 2009)'
_computing_structure_refinement 'XL (Sheldrick, 2008)'
_computing_structure_solution
;
Superflip (Palatinus & Chapuis, 2007;Palatinus & van der Lee, 2008;
Palatinus et al., 2012)
;
_diffrn_ambient_temperature 100(2)
_diffrn_measured_fraction_theta_full 0.992
_diffrn_measured_fraction_theta_max 0.992
_diffrn_measurement_device_type 'CCD area detector'
_diffrn_measurement_method 'phi and omega scans'
_diffrn_radiation_monochromator graphite
_diffrn_radiation_type MoK\a
_diffrn_radiation_wavelength 0.71073
_diffrn_reflns_av_R_equivalents 0.0279
_diffrn_reflns_av_unetI/netI 0.0601
_diffrn_reflns_limit_h_max 9
_diffrn_reflns_limit_h_min -9
_diffrn_reflns_limit_k_max 10
_diffrn_reflns_limit_k_min -10
_diffrn_reflns_limit_l_max 12
_diffrn_reflns_limit_l_min -12
_diffrn_reflns_number 4268
_diffrn_reflns_theta_full 25.01
_diffrn_reflns_theta_max 25.01
_diffrn_reflns_theta_min 2.79
_diffrn_source 'fine-focus sealed tube'
_exptl_absorpt_coefficient_mu 1.005
_exptl_absorpt_correction_T_max 0.8244
_exptl_absorpt_correction_T_min 0.8244
_exptl_absorpt_correction_type multi-scan
_exptl_absorpt_process_details sadabs
_exptl_crystal_density_diffrn 1.511
_exptl_crystal_density_method 'not measured'
_exptl_crystal_description block
_exptl_crystal_F_000 289
_exptl_crystal_size_max 0.2
_exptl_crystal_size_mid 0.2
_exptl_crystal_size_min 0.2
_refine_diff_density_max 0.968
_refine_diff_density_min -0.651
_refine_diff_density_rms 0.088
_refine_ls_abs_structure_details 'Flack H D (1983), Acta Cryst. A39, 876-881'
_refine_ls_abs_structure_Flack 0.030(13)
_refine_ls_extinction_method none
_refine_ls_goodness_of_fit_ref 1.093
_refine_ls_hydrogen_treatment constr
_refine_ls_matrix_type full
_refine_ls_number_parameters 309
_refine_ls_number_reflns 3528
_refine_ls_number_restraints 3
_refine_ls_restrained_S_all 1.093
_refine_ls_R_factor_all 0.0315
_refine_ls_R_factor_gt 0.0309
_refine_ls_shift/su_max 0.000
_refine_ls_shift/su_mean 0.000
_refine_ls_structure_factor_coef Fsqd
_refine_ls_weighting_details 'calc w=1/[\s^2^(Fo^2^)+(0.0321P)^2^+0.0000P] where P=(Fo^2^+2Fc^2^)/3'
_refine_ls_weighting_scheme calc
_refine_ls_wR_factor_gt 0.0820
_refine_ls_wR_factor_ref 0.0822
_reflns_number_gt 3418
_reflns_number_total 3528
_reflns_threshold_expression >2sigma(I)
_cod_data_source_file c7py00252a2.cif
_cod_data_source_block a
_cod_depositor_comments 'Adding full bibliography for 1545298--1545301.cif.'
_cod_database_code 1545299
_olex2_refinement_description
;
1. Fixed Uiso
 At 1.2 times of:
  All C(H) groups, All N(H) groups
 At 1.5 times of:
  All C(H,H,H) groups
2.a Riding coordinates:
 N4(H4)
2.b Aromatic/amide H refined with riding coordinates:
 C13(H13), C1(H1), C5(H5), C6(H6), C7(H7), C3(H3), C2(H2), C14(H14), C12(H12),
 C11(H11), C10(H10), C16(H16), C20(H20), C19(H19), C23(H23), C18(H18), C17(H17)
2.c Idealised Me refined as rotating group:
 C22(H22A,H22B,H22C), C21(H21A,H21B,H21C)
;
_olex2_submission_special_instructions 'No special instructions were received'

loop_
_space_group_symop_id
_space_group_symop_operation_xyz
1 'x, y, z'

loop_
_atom_site_label
_atom_site_type_symbol
_atom_site_fract_x
_atom_site_fract_y
_atom_site_fract_z
_atom_site_U_iso_or_equiv
_atom_site_adp_type
_atom_site_occupancy
_atom_site_calc_flag
_atom_site_refinement_flags_posn
Co1 Co -0.19201(5) 0.34399(4) 0.05619(4) 0.01307(13) Uani 1 d .
Cl1 Cl -0.40819(12) 0.10746(11) 0.05392(10) 0.0187(2) Uani 1 d .
Cl2 Cl -0.08765(13) 0.24554(12) -0.11232(10) 0.0210(2) Uani 1 d .
P1 P 0.20272(13) 0.52188(12) 0.33275(10) 0.0153(2) Uani 1 d .
N2 N -0.3403(4) 0.6120(4) -0.0258(3) 0.0160(7) Uani 1 d .
N1 N -0.3961(4) 0.4563(4) -0.0132(4) 0.0160(7) Uani 1 d .
N4 N 0.2764(4) 0.6187(4) 0.2304(3) 0.0174(7) Uani 1 d .
H4 H 0.3929 0.6866 0.2791 0.021 Uiso 1 d R
C13 C 0.5937(6) 0.3899(6) 0.6216(4) 0.0242(9) Uani 1 d .
H13 H 0.6409 0.4037 0.7207 0.029 Uiso 1 calc R
O2 O -0.3301(4) 0.8085(4) 0.3609(4) 0.0502(11) Uani 1 d .
N5 N -0.0580(5) 1.0358(4) 0.4589(4) 0.0215(7) Uani 1 d .
C1 C -0.5857(5) 0.4133(5) -0.0572(4) 0.0189(8) Uani 1 d .
H1 H -0.6658 0.3091 -0.0615 0.023 Uiso 1 calc R
C5 C -0.0736(6) 0.8449(5) -0.0054(4) 0.0185(8) Uani 1 d .
H5 H -0.1588 0.8944 -0.0577 0.022 Uiso 1 calc R
C6 C 0.1264(6) 0.9174(5) 0.0492(4) 0.0220(9) Uani 1 d .
H6 H 0.1802 1.0186 0.0334 0.026 Uiso 1 calc R
C4 C -0.1398(5) 0.6984(5) 0.0209(4) 0.0161(8) Uani 1 d .
N3 N -0.0277(4) 0.6195(4) 0.0919(3) 0.0167(7) Uani 1 d .
C7 C 0.2464(6) 0.8435(5) 0.1256(4) 0.0190(8) Uani 1 d .
H7 H 0.3825 0.8925 0.1628 0.023 Uiso 1 calc R
C3 C -0.4944(6) 0.6656(5) -0.0762(4) 0.0212(9) Uani 1 d .
H3 H -0.4915 0.7699 -0.0939 0.025 Uiso 1 calc R
C2 C -0.6524(6) 0.5406(5) -0.0961(4) 0.0202(9) Uani 1 d .
H2 H -0.7816 0.5401 -0.1296 0.024 Uiso 1 calc R
C9 C 0.3918(5) 0.4442(5) 0.4153(4) 0.0171(8) Uani 1 d .
C14 C 0.4636(6) 0.4672(5) 0.5624(4) 0.0205(9) Uani 1 d .
H14 H 0.4234 0.5351 0.6205 0.025 Uiso 1 calc R
C12 C 0.6551(6) 0.2937(5) 0.5393(4) 0.0239(9) Uani 1 d .
H12 H 0.7449 0.2421 0.5820 0.029 Uiso 1 calc R
C8 C 0.1634(5) 0.6952(5) 0.1470(4) 0.0149(8) Uani 1 d .
C15 C 0.1939(5) 0.6704(5) 0.4727(4) 0.0184(8) Uani 1 d .
C11 C 0.5867(6) 0.2708(5) 0.3930(5) 0.0259(9) Uani 1 d .
H11 H 0.6296 0.2042 0.3361 0.031 Uiso 1 calc R
C10 C 0.4555(6) 0.3468(5) 0.3324(4) 0.0217(9) Uani 1 d .
H10 H 0.4084 0.3322 0.2332 0.026 Uiso 1 calc R
C16 C 0.3473(6) 0.8200(5) 0.5527(5) 0.0220(9) Uani 1 d .
H16 H 0.4473 0.8517 0.5232 0.026 Uiso 1 calc R
C20 C 0.0442(6) 0.6278(5) 0.5131(4) 0.0205(9) Uani 1 d .
H20 H -0.0628 0.5275 0.4575 0.025 Uiso 1 calc R
C19 C 0.0508(6) 0.7320(6) 0.6351(5) 0.0283(10) Uani 1 d .
H19 H -0.0516 0.7032 0.6628 0.034 Uiso 1 calc R
C22 C 0.0752(6) 1.1799(5) 0.5807(5) 0.0278(10) Uani 1 d .
H22A H 0.0389 1.1795 0.6601 0.042 Uiso 1 calc GR
H22B H 0.0711 1.2832 0.5561 0.042 Uiso 1 calc GR
H22C H 0.2059 1.1748 0.6086 0.042 Uiso 1 calc GR
C23 C -0.2070(6) 0.9311(6) 0.4631(6) 0.0319(11) Uani 1 d .
H23 H -0.2205 0.9513 0.5500 0.038 Uiso 1 calc R
C21 C -0.0234(7) 1.0120(6) 0.3324(5) 0.0339(11) Uani 1 d .
H21A H -0.0545 1.0966 0.2872 0.051 Uiso 1 calc GR
H21B H -0.1049 0.8993 0.2657 0.051 Uiso 1 calc GR
H21C H 0.1125 1.0238 0.3584 0.051 Uiso 1 calc GR
C18 C 0.2066(6) 0.8774(5) 0.7156(5) 0.0268(10) Uani 1 d .
H18 H 0.2121 0.9471 0.7999 0.032 Uiso 1 calc R
C17 C 0.3554(6) 0.9230(6) 0.6750(5) 0.0276(10) Uani 1 d .
H17 H 0.4616 1.0239 0.7305 0.033 Uiso 1 calc R
O1 O 0.0105(4) 0.3833(3) 0.2496(3) 0.0201(6) Uani 1 d .

loop_
_atom_site_aniso_label
_atom_site_aniso_U_11
_atom_site_aniso_U_22
_atom_site_aniso_U_33
_atom_site_aniso_U_23
_atom_site_aniso_U_13
_atom_site_aniso_U_12
Co1 0.0135(2) 0.0118(3) 0.0079(3) 0.0008(2) 0.00134(19) 0.00102(18)
Cl1 0.0191(5) 0.0140(5) 0.0161(5) 0.0023(4) 0.0053(4) -0.0010(4)
Cl2 0.0231(5) 0.0235(5) 0.0163(5) 0.0040(4) 0.0096(4) 0.0075(4)
P1 0.0141(5) 0.0143(5) 0.0100(5) 0.0023(4) 0.0005(4) 0.0004(4)
N2 0.0178(16) 0.0115(16) 0.0156(18) 0.0033(14) 0.0051(13) 0.0036(13)
N1 0.0189(17) 0.0126(16) 0.0152(17) 0.0034(14) 0.0074(14) 0.0036(13)
N4 0.0130(16) 0.0158(17) 0.0157(18) 0.0041(15) 0.0017(14) -0.0007(13)
C13 0.028(2) 0.030(2) 0.012(2) 0.0039(18) 0.0054(18) 0.0126(19)
O2 0.0211(17) 0.0300(19) 0.069(3) 0.012(2) -0.0059(17) -0.0020(15)
N5 0.0208(17) 0.0187(18) 0.0196(19) 0.0035(15) 0.0059(15) 0.0041(14)
C1 0.016(2) 0.019(2) 0.015(2) 0.0003(17) 0.0055(16) 0.0010(15)
C5 0.023(2) 0.018(2) 0.014(2) 0.0058(17) 0.0069(17) 0.0066(16)
C6 0.027(2) 0.015(2) 0.022(2) 0.0048(18) 0.0124(18) 0.0021(17)
C4 0.0182(19) 0.017(2) 0.011(2) 0.0015(16) 0.0068(16) 0.0048(16)
N3 0.0180(17) 0.0141(16) 0.0153(18) 0.0050(14) 0.0060(14) 0.0020(13)
C7 0.021(2) 0.019(2) 0.012(2) 0.0014(16) 0.0068(16) 0.0019(16)
C3 0.026(2) 0.020(2) 0.019(2) 0.0063(18) 0.0087(18) 0.0124(18)
C2 0.018(2) 0.021(2) 0.017(2) 0.0001(18) 0.0041(17) 0.0074(17)
C9 0.0141(18) 0.015(2) 0.017(2) 0.0039(17) 0.0038(16) 0.0006(15)
C14 0.025(2) 0.023(2) 0.010(2) 0.0019(17) 0.0064(17) 0.0082(17)
C12 0.024(2) 0.026(2) 0.022(2) 0.007(2) 0.0076(19) 0.0123(18)
C8 0.0161(19) 0.0164(19) 0.0097(19) 0.0004(16) 0.0058(15) 0.0035(15)
C15 0.0163(19) 0.019(2) 0.017(2) 0.0086(18) 0.0020(16) 0.0057(16)
C11 0.030(2) 0.024(2) 0.024(2) 0.0022(19) 0.0126(19) 0.0122(19)
C10 0.027(2) 0.019(2) 0.011(2) -0.0006(17) 0.0048(17) 0.0035(17)
C16 0.022(2) 0.022(2) 0.018(2) 0.0053(19) 0.0061(18) 0.0047(17)
C20 0.020(2) 0.021(2) 0.016(2) 0.0048(18) 0.0034(17) 0.0067(18)
C19 0.026(2) 0.037(3) 0.030(3) 0.015(2) 0.015(2) 0.016(2)
C22 0.026(2) 0.021(2) 0.025(2) -0.0007(19) 0.0042(19) 0.0061(19)
C23 0.022(2) 0.034(3) 0.043(3) 0.019(2) 0.011(2) 0.012(2)
C21 0.048(3) 0.031(3) 0.020(3) 0.006(2) 0.012(2) 0.015(2)
C18 0.033(2) 0.025(2) 0.019(2) 0.002(2) 0.0086(19) 0.013(2)
C17 0.030(2) 0.022(2) 0.016(2) -0.0006(19) 0.0000(19) 0.0054(19)
O1 0.0183(14) 0.0165(14) 0.0134(14) 0.0043(12) -0.0006(11) -0.0033(11)

loop_
_atom_type_symbol
_atom_type_description
_atom_type_scat_dispersion_real
_atom_type_scat_dispersion_imag
_atom_type_scat_source
C C 0.0033 0.0016 'International Tables Vol C Tables 4.2.6.8 and 6.1.1.4'
H H 0.0000 0.0000 'International Tables Vol C Tables 4.2.6.8 and 6.1.1.4'
Cl Cl 0.1484 0.1585 'International Tables Vol C Tables 4.2.6.8 and 6.1.1.4'
Co Co 0.3494 0.9721 'International Tables Vol C Tables 4.2.6.8 and 6.1.1.4'
N N 0.0061 0.0033 'International Tables Vol C Tables 4.2.6.8 and 6.1.1.4'
O O 0.0106 0.0060 'International Tables Vol C Tables 4.2.6.8 and 6.1.1.4'
P P 0.1023 0.0942 'International Tables Vol C Tables 4.2.6.8 and 6.1.1.4'

loop_
_geom_angle_atom_site_label_1
_geom_angle_atom_site_label_2
_geom_angle_atom_site_label_3
_geom_angle
Cl2 Co1 Cl1 105.05(4)
N1 Co1 Cl1 94.21(9)
N1 Co1 Cl2 113.90(10)
N1 Co1 N3 73.20(12)
N3 Co1 Cl1 161.96(8)
N3 Co1 Cl2 92.05(9)
O1 Co1 Cl1 95.71(7)
O1 Co1 Cl2 108.79(9)
O1 Co1 N1 131.68(13)
O1 Co1 N3 83.90(11)
N4 P1 C9 104.24(17)
N4 P1 C15 110.48(18)
C15 P1 C9 106.63(18)
O1 P1 N4 112.88(16)
O1 P1 C9 112.15(17)
O1 P1 C15 110.16(17)
N1 N2 C4 118.9(3)
N1 N2 C3 111.2(3)
C3 N2 C4 129.8(3)
N2 N1 Co1 119.0(2)
C1 N1 Co1 136.0(3)
C1 N1 N2 105.0(3)
P1 N4 H4 110.1
C8 N4 P1 121.0(3)
C8 N4 H4 110.3
C14 C13 H13 119.6
C12 C13 H13 119.6
C12 C13 C14 120.9(4)
C22 N5 C21 117.4(4)
C23 N5 C22 121.0(4)
C23 N5 C21 121.6(4)
N1 C1 H1 124.3
N1 C1 C2 111.4(3)
C2 C1 H1 124.3
C6 C5 H5 121.9
C4 C5 H5 121.9
C4 C5 C6 116.2(4)
C5 C6 H6 119.7
C7 C6 C5 120.6(4)
C7 C6 H6 119.7
C5 C4 N2 122.4(3)
N3 C4 N2 112.5(3)
N3 C4 C5 125.1(3)
C4 N3 Co1 113.6(2)
C8 N3 Co1 127.6(3)
C8 N3 C4 117.1(3)
C6 C7 H7 120.8
C6 C7 C8 118.4(4)
C8 C7 H7 120.8
N2 C3 H3 126.7
C2 C3 N2 106.6(3)
C2 C3 H3 126.7
C1 C2 H2 127.1
C3 C2 C1 105.8(3)
C3 C2 H2 127.1
C14 C9 P1 120.1(3)
C10 C9 P1 120.2(3)
C10 C9 C14 119.5(4)
C13 C14 C9 119.3(4)
C13 C14 H14 120.3
C9 C14 H14 120.3
C13 C12 H12 119.7
C13 C12 C11 120.6(4)
C11 C12 H12 119.7
N3 C8 N4 116.1(3)
N3 C8 C7 122.4(3)
C7 C8 N4 121.4(3)
C16 C15 P1 120.3(3)
C20 C15 P1 119.7(3)
C20 C15 C16 119.5(4)
C12 C11 H11 120.5
C10 C11 C12 119.0(4)
C10 C11 H11 120.5
C9 C10 H10 119.6
C11 C10 C9 120.7(4)
C11 C10 H10 119.6
C15 C16 H16 119.7
C17 C16 C15 120.5(4)
C17 C16 H16 119.7
C15 C20 H20 120.0
C15 C20 C19 120.0(4)
C19 C20 H20 120.0
C20 C19 H19 120.1
C18 C19 C20 119.8(4)
C18 C19 H19 120.1
N5 C22 H22A 109.5
N5 C22 H22B 109.5
N5 C22 H22C 109.5
H22A C22 H22B 109.5
H22A C22 H22C 109.5
H22B C22 H22C 109.5
O2 C23 N5 124.2(5)
O2 C23 H23 117.9
N5 C23 H23 117.9
N5 C21 H21A 109.5
N5 C21 H21B 109.5
N5 C21 H21C 109.5
H21A C21 H21B 109.5
H21A C21 H21C 109.5
H21B C21 H21C 109.5
C19 C18 H18 119.6
C19 C18 C17 120.8(4)
C17 C18 H18 119.6
C16 C17 C18 119.3(4)
C16 C17 H17 120.4
C18 C17 H17 120.4
P1 O1 Co1 129.07(15)

loop_
_geom_bond_atom_site_label_1
_geom_bond_atom_site_label_2
_geom_bond_distance
Co1 Cl1 2.3184(10)
Co1 Cl2 2.3110(11)
Co1 N1 2.057(3)
Co1 N3 2.302(3)
Co1 O1 1.996(3)
P1 N4 1.670(3)
P1 C9 1.790(4)
P1 C15 1.785(4)
P1 O1 1.507(3)
N2 N1 1.359(4)
N2 C4 1.428(5)
N2 C3 1.368(5)
N1 C1 1.327(5)
N4 H4 0.8598
N4 C8 1.398(5)
C13 H13 0.9500
C13 C14 1.384(5)
C13 C12 1.370(6)
O2 C23 1.239(6)
N5 C22 1.443(5)
N5 C23 1.324(5)
N5 C21 1.443(6)
C1 H1 0.9500
C1 C2 1.395(6)
C5 H5 0.9500
C5 C6 1.397(6)
C5 C4 1.370(5)
C6 H6 0.9500
C6 C7 1.377(6)
C4 N3 1.349(5)
N3 C8 1.339(5)
C7 H7 0.9500
C7 C8 1.393(5)
C3 H3 0.9500
C3 C2 1.359(6)
C2 H2 0.9500
C9 C14 1.405(5)
C9 C10 1.394(6)
C14 H14 0.9500
C12 H12 0.9500
C12 C11 1.399(6)
C15 C16 1.392(6)
C15 C20 1.389(6)
C11 H11 0.9500
C11 C10 1.386(6)
C10 H10 0.9500
C16 H16 0.9500
C16 C17 1.385(6)
C20 H20 0.9500
C20 C19 1.392(6)
C19 H19 0.9500
C19 C18 1.379(6)
C22 H22A 0.9800
C22 H22B 0.9800
C22 H22C 0.9800
C23 H23 0.9500
C21 H21A 0.9800
C21 H21B 0.9800
C21 H21C 0.9800
C18 H18 0.9500
C18 C17 1.388(6)
C17 H17 0.9500

loop_
_geom_torsion_atom_site_label_1
_geom_torsion_atom_site_label_2
_geom_torsion_atom_site_label_3
_geom_torsion_atom_site_label_4
_geom_torsion
Co1 N1 C1 C2 -178.4(3)
Co1 N3 C8 N4 -21.0(5)
Co1 N3 C8 C7 160.3(3)
Cl1 Co1 N1 N2 177.4(3)
Cl1 Co1 N1 C1 -5.3(4)
Cl1 Co1 N3 C4 -62.5(4)
Cl1 Co1 N3 C8 132.8(3)
Cl1 Co1 O1 P1 -178.5(2)
Cl2 Co1 N1 N2 -74.1(3)
Cl2 Co1 N1 C1 103.2(4)
Cl2 Co1 N3 C4 99.1(3)
Cl2 Co1 N3 C8 -65.7(3)
Cl2 Co1 O1 P1 73.5(2)
P1 N4 C8 N3 -34.6(5)
P1 N4 C8 C7 144.1(3)
P1 C9 C14 C13 172.6(3)
P1 C9 C10 C11 -173.0(3)
P1 C15 C16 C17 -169.7(3)
P1 C15 C20 C19 170.5(3)
N2 N1 C1 C2 -0.8(4)
N2 C4 N3 Co1 17.0(4)
N2 C4 N3 C8 -176.5(3)
N2 C3 C2 C1 -0.5(5)
N1 Co1 N3 C4 -15.3(2)
N1 Co1 N3 C8 180.0(3)
N1 Co1 O1 P1 -77.7(3)
N1 N2 C4 C5 171.0(3)
N1 N2 C4 N3 -8.9(5)
N1 N2 C3 C2 0.1(5)
N1 C1 C2 C3 0.9(5)
N4 P1 C9 C14 133.7(3)
N4 P1 C9 C10 -52.5(3)
N4 P1 C15 C16 -46.7(4)
N4 P1 C15 C20 141.0(3)
N4 P1 O1 Co1 -18.7(3)
C13 C12 C11 C10 -0.1(6)
C5 C6 C7 C8 0.0(6)
C5 C4 N3 Co1 -162.9(3)
C5 C4 N3 C8 3.6(6)
C6 C5 C4 N2 178.7(4)
C6 C5 C4 N3 -1.3(6)
C6 C7 C8 N4 -176.3(4)
C6 C7 C8 N3 2.4(6)
C4 N2 N1 Co1 -5.3(5)
C4 N2 N1 C1 176.6(3)
C4 N2 C3 C2 -175.6(4)
C4 C5 C6 C7 -0.5(6)
C4 N3 C8 N4 174.7(3)
C4 N3 C8 C7 -4.0(6)
N3 Co1 N1 N2 10.5(3)
N3 Co1 N1 C1 -172.1(4)
N3 Co1 O1 P1 -16.6(2)
C3 N2 N1 Co1 178.6(3)
C3 N2 N1 C1 0.5(4)
C3 N2 C4 C5 -13.6(7)
C3 N2 C4 N3 166.4(4)
C9 P1 N4 C8 179.5(3)
C9 P1 C15 C16 66.0(3)
C9 P1 C15 C20 -106.3(3)
C9 P1 O1 Co1 -136.1(2)
C14 C13 C12 C11 -0.3(6)
C14 C9 C10 C11 0.8(6)
C12 C13 C14 C9 1.0(6)
C12 C11 C10 C9 -0.2(6)
C15 P1 N4 C8 -66.3(3)
C15 P1 C9 C14 16.8(4)
C15 P1 C9 C10 -169.4(3)
C15 P1 O1 Co1 105.3(2)
C15 C16 C17 C18 -1.3(6)
C15 C20 C19 C18 -0.1(6)
C10 C9 C14 C13 -1.2(6)
C16 C15 C20 C19 -1.8(6)
C20 C15 C16 C17 2.5(6)
C20 C19 C18 C17 1.3(6)
C19 C18 C17 C16 -0.6(6)
C22 N5 C23 O2 177.5(4)
C21 N5 C23 O2 -1.7(7)
O1 Co1 N1 N2 75.9(3)
O1 Co1 N1 C1 -106.8(4)
O1 Co1 N3 C4 -152.2(3)
O1 Co1 N3 C8 43.0(3)
O1 P1 N4 C8 57.5(3)
O1 P1 C9 C14 -103.8(3)
O1 P1 C9 C10 69.9(3)
O1 P1 C15 C16 -172.1(3)
O1 P1 C15 C20 15.6(4)
